data_4114748
loop_
_publ_author_name
'Brendan J. O'Keefe'
'Laurie E. Breyfogle'
'Marc A. Hillmyer'
'William B. Tolman'

_publ_section_title
;
 Mechanistic Comparison of Cyclic Ester Polymerizations by Novel
 Iron(III)-Alkoxide Complexes: Single vs Multiple Site Catalysis
;
_journal_name_full 'Journal of the American Chemical Society'
_journal_page_first 4384
_journal_page_last 4393
_journal_paper_doi 10.1021/ja012689t
_journal_volume 124
_journal_year 2002
_chemical_compound_source 'Laurie Breyfogle'
_chemical_formula_moiety 'C39 H57 Fe N4 O Si4'
_chemical_formula_sum 'C39 H57 Fe N4 O Si4'
_chemical_formula_weight 766.10
_chemical_name_common 01121
_space_group_IT_number 14
_symmetry_cell_setting monoclinic
_symmetry_space_group_name_Hall '-P 2yn'
_symmetry_space_group_name_H-M 'P 1 21/n 1'
_atom_sites_solution_hydrogens geom
_atom_sites_solution_primary direct
_atom_sites_solution_secondary difmap
_audit_creation_method SHELXL-97
_cell_angle_alpha 90.00
_cell_angle_beta 103.074(2)
_cell_angle_gamma 90.00
_cell_formula_units_Z 4
_cell_length_a 19.200(3)
_cell_length_b 10.9732(15)
_cell_length_c 21.207(3)
_cell_measurement_reflns_used 3558
_cell_measurement_temperature 173(2)
_cell_measurement_theta_max 25.04
_cell_measurement_theta_min 1.29
_cell_volume 4352.2(11)
_computing_cell_refinement 'SAINT, Bruker'
_computing_data_collection 'SMART, Bruker'
_computing_data_reduction 'SAINT, Bruker'
_computing_molecular_graphics 'SHELXTL, Bruker'
_computing_structure_refinement 'SHELXL-97 (Sheldrick, 1997)'
_computing_structure_solution 'SHELXS-97 (Sheldrick, 1990)'
_diffrn_ambient_temperature 173(2)
_diffrn_measured_fraction_theta_full 0.999
_diffrn_measured_fraction_theta_max 0.999
_diffrn_measurement_device_type 'Siemens SMART Platform CCD'
_diffrn_measurement_method 'area detector, omega scans'
_diffrn_radiation_monochromator graphite
_diffrn_radiation_source 'normal-focus sealed tube'
_diffrn_radiation_type MoK\a
_diffrn_radiation_wavelength 0.71073
_diffrn_reflns_av_R_equivalents 0.0260
_diffrn_reflns_av_sigmaI/netI 0.0176
_diffrn_reflns_limit_h_max 22
_diffrn_reflns_limit_h_min -22
_diffrn_reflns_limit_k_max 13
_diffrn_reflns_limit_k_min -13
_diffrn_reflns_limit_l_max 25
_diffrn_reflns_limit_l_min -25
_diffrn_reflns_number 42909
_diffrn_reflns_theta_full 25.04
_diffrn_reflns_theta_max 25.04
_diffrn_reflns_theta_min 1.29
_exptl_absorpt_coefficient_mu 0.489
_exptl_absorpt_correction_T_max 1.000000
_exptl_absorpt_correction_T_min 0.901774
_exptl_absorpt_correction_type multi-scan
_exptl_absorpt_process_details 'SADABS, R. Blessing, 1995'
_exptl_crystal_colour red
_exptl_crystal_density_diffrn 1.169
_exptl_crystal_description 'triangular block'
_exptl_crystal_F_000 1636
_exptl_crystal_size_max 0.45
_exptl_crystal_size_mid 0.3
_exptl_crystal_size_min 0.4
_refine_diff_density_max 0.267
_refine_diff_density_min -0.198
_refine_diff_density_rms 0.039
_refine_ls_extinction_method none
_refine_ls_goodness_of_fit_ref 1.042
_refine_ls_hydrogen_treatment riding
_refine_ls_matrix_type full
_refine_ls_number_parameters 442
_refine_ls_number_reflns 7691
_refine_ls_number_restraints 0
_refine_ls_restrained_S_all 1.042
_refine_ls_R_factor_all 0.0384
_refine_ls_R_factor_gt 0.0291
_refine_ls_shift/su_max 0.002
_refine_ls_shift/su_mean 0.000
_refine_ls_structure_factor_coef Fsqd
_refine_ls_weighting_details 'calc w=1/[\s^2^(Fo^2^)+(0.0440P)^2^+1.2291P] where P=(Fo^2^+2Fc^2^)/3'
_refine_ls_weighting_scheme calc
_refine_ls_wR_factor_gt 0.0767
_refine_ls_wR_factor_ref 0.0802
_reflns_number_gt 6415
_reflns_number_total 7691
_reflns_threshold_expression >2sigma(I)
_cod_data_source_file ja012689t_2.cif
_cod_data_source_block 01121m
_cod_original_cell_volume 4352.1(10)
_cod_database_code 4114748

loop_
_symmetry_equiv_pos_as_xyz
'x, y, z'
'-x+1/2, y+1/2, -z+1/2'
'-x, -y, -z'
'x-1/2, -y-1/2, z-1/2'

loop_
_atom_site_label
_atom_site_type_symbol
_atom_site_fract_x
_atom_site_fract_y
_atom_site_fract_z
_atom_site_U_iso_or_equiv
_atom_site_adp_type
_atom_site_occupancy
_atom_site_symmetry_multiplicity
_atom_site_calc_flag
_atom_site_refinement_flags
Fe1 Fe 0.509153(13) 0.32810(2) 0.228699(11) 0.02617(7) Uani 1 1 d .
Si1 Si 0.59723(3) 0.30735(5) 0.09964(3) 0.04219(14) Uani 1 1 d .
Si2 Si 0.59457(3) 0.57865(4) 0.32353(2) 0.03157(12) Uani 1 1 d .
Si3 Si 0.43277(3) 0.03411(4) 0.16401(3) 0.03554(13) Uani 1 1 d .
Si4 Si 0.36483(3) 0.52786(4) 0.16717(2) 0.03088(12) Uani 1 1 d .
O1 O 0.52731(6) 0.25386(11) 0.30864(5) 0.0343(3) Uani 1 1 d .
N1 N 0.58298(8) 0.36138(13) 0.17320(7) 0.0333(3) Uani 1 1 d .
N2 N 0.57299(8) 0.48391(12) 0.25549(7) 0.0294(3) Uani 1 1 d .
N3 N 0.44037(8) 0.19202(13) 0.17419(7) 0.0303(3) Uani 1 1 d .
N4 N 0.40954(7) 0.38828(12) 0.18342(6) 0.0287(3) Uani 1 1 d .
C1 C 0.60497(9) 0.46146(16) 0.20775(8) 0.0303(4) Uani 1 1 d .
C2 C 0.66182(10) 0.54512(16) 0.19415(8) 0.0331(4) Uani 1 1 d .
C3 C 0.73313(10) 0.51674(19) 0.21642(10) 0.0446(5) Uani 1 1 d .
H3A H 0.7465 0.4416 0.2380 0.053 Uiso 1 1 calc R
C4 C 0.78545(11) 0.5980(2) 0.20732(11) 0.0544(6) Uani 1 1 d .
H4A H 0.8345 0.5782 0.2228 0.065 Uiso 1 1 calc R
C5 C 0.76669(12) 0.7067(2) 0.17608(12) 0.0553(6) Uani 1 1 d .
H5A H 0.8026 0.7626 0.1705 0.066 Uiso 1 1 calc R
C6 C 0.69565(13) 0.7344(2) 0.15285(12) 0.0566(6) Uani 1 1 d .
H6A H 0.6825 0.8089 0.1305 0.068 Uiso 1 1 calc R
C7 C 0.64312(11) 0.65377(18) 0.16190(10) 0.0463(5) Uani 1 1 d .
H7A H 0.5941 0.6734 0.1459 0.056 Uiso 1 1 calc R
C8 C 0.62627(14) 0.1451(2) 0.11071(12) 0.0609(6) Uani 1 1 d .
H8A H 0.6722 0.1404 0.1422 0.091 Uiso 1 1 calc R
H8B H 0.6315 0.1116 0.0692 0.091 Uiso 1 1 calc R
H8C H 0.5904 0.0980 0.1265 0.091 Uiso 1 1 calc R
C9 C 0.66599(17) 0.3908(3) 0.06770(13) 0.0875(10) Uani 1 1 d .
H9A H 0.6521 0.4766 0.0612 0.131 Uiso 1 1 calc R
H9B H 0.6699 0.3549 0.0263 0.131 Uiso 1 1 calc R
H9C H 0.7122 0.3850 0.0987 0.131 Uiso 1 1 calc R
C10 C 0.50985(14) 0.3167(2) 0.03968(10) 0.0637(7) Uani 1 1 d .
H10A H 0.4948 0.4021 0.0338 0.096 Uiso 1 1 calc R
H10B H 0.4738 0.2700 0.0556 0.096 Uiso 1 1 calc R
H10C H 0.5150 0.2830 -0.0018 0.096 Uiso 1 1 calc R
C11 C 0.50897(10) 0.6168(2) 0.34560(10) 0.0446(5) Uani 1 1 d .
H11A H 0.4834 0.5415 0.3508 0.067 Uiso 1 1 calc R
H11B H 0.4795 0.6666 0.3113 0.067 Uiso 1 1 calc R
H11C H 0.5188 0.6624 0.3864 0.067 Uiso 1 1 calc R
C12 C 0.64194(11) 0.72318(18) 0.31358(11) 0.0460(5) Uani 1 1 d .
H12A H 0.6124 0.7717 0.2788 0.069 Uiso 1 1 calc R
H12B H 0.6877 0.7043 0.3026 0.069 Uiso 1 1 calc R
H12C H 0.6506 0.7696 0.3541 0.069 Uiso 1 1 calc R
C13 C 0.65173(12) 0.48898(19) 0.38986(10) 0.0490(5) Uani 1 1 d .
H13A H 0.6276 0.4125 0.3956 0.073 Uiso 1 1 calc R
H13B H 0.6602 0.5361 0.4301 0.073 Uiso 1 1 calc R
H13C H 0.6975 0.4710 0.3788 0.073 Uiso 1 1 calc R
C14 C 0.39000(9) 0.27690(15) 0.16089(8) 0.0290(4) Uani 1 1 d .
C15 C 0.31550(10) 0.25267(16) 0.12325(9) 0.0356(4) Uani 1 1 d .
C16 C 0.30231(11) 0.23131(18) 0.05683(9) 0.0456(5) Uani 1 1 d .
H16A H 0.3411 0.2262 0.0360 0.055 Uiso 1 1 calc R
C17 C 0.23312(13) 0.2176(2) 0.02120(12) 0.0581(6) Uani 1 1 d .
H17A H 0.2243 0.2052 -0.0242 0.070 Uiso 1 1 calc R
C18 C 0.17721(13) 0.2218(2) 0.05117(13) 0.0637(7) Uani 1 1 d .
H18A H 0.1298 0.2114 0.0264 0.076 Uiso 1 1 calc R
C19 C 0.18899(11) 0.2411(2) 0.11711(12) 0.0584(6) Uani 1 1 d .
C20 C 0.25867(10) 0.25768(19) 0.15334(10) 0.0461(5) Uani 1 1 d .
H20A H 0.2671 0.2724 0.1986 0.055 Uiso 1 1 calc R
C21 C 0.35565(11) -0.02715(19) 0.19417(12) 0.0538(6) Uani 1 1 d .
H21A H 0.3602 -0.0025 0.2393 0.081 Uiso 1 1 calc R
H21B H 0.3553 -0.1163 0.1914 0.081 Uiso 1 1 calc R
H21C H 0.3109 0.0051 0.1677 0.081 Uiso 1 1 calc R
C22 C 0.51602(10) -0.03349(17) 0.21343(10) 0.0425(5) Uani 1 1 d .
H22A H 0.5214 -0.0097 0.2588 0.064 Uiso 1 1 calc R
H22B H 0.5572 -0.0040 0.1977 0.064 Uiso 1 1 calc R
H22C H 0.5135 -0.1225 0.2099 0.064 Uiso 1 1 calc R
C23 C 0.42330(15) -0.0127(2) 0.07766(10) 0.0613(7) Uani 1 1 d .
H23A H 0.3794 0.0224 0.0512 0.092 Uiso 1 1 calc R
H23B H 0.4210 -0.1018 0.0745 0.092 Uiso 1 1 calc R
H23C H 0.4646 0.0167 0.0620 0.092 Uiso 1 1 calc R
C24 C 0.29303(11) 0.53153(18) 0.09156(9) 0.0451(5) Uani 1 1 d .
H24A H 0.2551 0.4741 0.0954 0.068 Uiso 1 1 calc R
H24B H 0.3131 0.5084 0.0547 0.068 Uiso 1 1 calc R
H24C H 0.2731 0.6140 0.0848 0.068 Uiso 1 1 calc R
C25 C 0.32497(11) 0.5697(2) 0.23620(10) 0.0472(5) Uani 1 1 d .
H25A H 0.2887 0.5094 0.2404 0.071 Uiso 1 1 calc R
H25B H 0.3027 0.6504 0.2285 0.071 Uiso 1 1 calc R
H25C H 0.3625 0.5716 0.2761 0.071 Uiso 1 1 calc R
C26 C 0.43411(11) 0.63926(17) 0.15603(10) 0.0437(5) Uani 1 1 d .
H26A H 0.4541 0.6139 0.1195 0.065 Uiso 1 1 calc R
H26B H 0.4723 0.6424 0.1954 0.065 Uiso 1 1 calc R
H26C H 0.4124 0.7201 0.1473 0.065 Uiso 1 1 calc R
C27 C 0.48089(9) 0.17777(16) 0.33430(8) 0.0318(4) Uani 1 1 d .
H27A H 0.4499 0.1329 0.2974 0.038 Uiso 1 1 calc R
C28 C 0.43249(9) 0.25319(16) 0.36659(8) 0.0324(4) Uani 1 1 d .
C29 C 0.35919(10) 0.24481(18) 0.34622(10) 0.0443(5) Uani 1 1 d .
H29A H 0.3389 0.1915 0.3116 0.053 Uiso 1 1 calc R
C30 C 0.31450(12) 0.3133(2) 0.37565(12) 0.0534(6) Uani 1 1 d .
H30A H 0.2641 0.3058 0.3614 0.064 Uiso 1 1 calc R
C31 C 0.34286(12) 0.39176(19) 0.42509(11) 0.0494(5) Uani 1 1 d .
H31A H 0.3123 0.4399 0.4445 0.059 Uiso 1 1 calc R
C32 C 0.41588(12) 0.40031(19) 0.44647(10) 0.0486(5) Uani 1 1 d .
H32A H 0.4358 0.4540 0.4810 0.058 Uiso 1 1 calc R
C33 C 0.46065(11) 0.33085(18) 0.41775(9) 0.0414(5) Uani 1 1 d .
H33A H 0.5110 0.3365 0.4332 0.050 Uiso 1 1 calc R
C34 C 0.52231(9) 0.08366(16) 0.38084(8) 0.0314(4) Uani 1 1 d .
C35 C 0.48570(11) -0.01241(17) 0.40131(9) 0.0418(5) Uani 1 1 d .
H35A H 0.4354 -0.0192 0.3856 0.050 Uiso 1 1 calc R
C36 C 0.52163(13) -0.09813(18) 0.44432(10) 0.0489(5) Uani 1 1 d .
H36A H 0.4959 -0.1632 0.4579 0.059 Uiso 1 1 calc R
C37 C 0.59434(13) -0.08993(19) 0.46755(10) 0.0490(5) Uani 1 1 d .
H37A H 0.6189 -0.1489 0.4972 0.059 Uiso 1 1 calc R
C38 C 0.63123(12) 0.0046(2) 0.44748(10) 0.0488(5) Uani 1 1 d .
H38A H 0.6815 0.0105 0.4631 0.059 Uiso 1 1 calc R
C39 C 0.59510(10) 0.09149(18) 0.40428(9) 0.0401(4) Uani 1 1 d .
H39A H 0.6210 0.1567 0.3909 0.048 Uiso 1 1 calc R
H19A H 0.1497 0.2433 0.1376 0.048 Uiso 1 1 d R

loop_
_atom_site_aniso_label
_atom_site_aniso_U_11
_atom_site_aniso_U_22
_atom_site_aniso_U_33
_atom_site_aniso_U_23
_atom_site_aniso_U_13
_atom_site_aniso_U_12
Fe1 0.03108(14) 0.02386(13) 0.02401(13) 0.00048(9) 0.00716(10) -0.00200(10)
Si1 0.0555(3) 0.0434(3) 0.0330(3) -0.0047(2) 0.0212(2) -0.0052(3)
Si2 0.0364(3) 0.0261(2) 0.0308(3) -0.0025(2) 0.0048(2) 0.0001(2)
Si3 0.0422(3) 0.0229(3) 0.0382(3) -0.0047(2) 0.0021(2) -0.0009(2)
Si4 0.0372(3) 0.0248(2) 0.0307(3) 0.00107(19) 0.0076(2) 0.0036(2)
O1 0.0366(7) 0.0367(7) 0.0283(6) 0.0072(5) 0.0048(5) -0.0086(5)
N1 0.0410(8) 0.0314(8) 0.0314(8) -0.0017(6) 0.0160(7) -0.0043(7)
N2 0.0348(8) 0.0261(7) 0.0282(7) -0.0003(6) 0.0088(6) -0.0044(6)
N3 0.0364(8) 0.0246(8) 0.0281(7) -0.0017(6) 0.0034(6) -0.0013(6)
N4 0.0340(8) 0.0229(7) 0.0285(7) 0.0011(6) 0.0052(6) -0.0013(6)
C1 0.0323(9) 0.0292(9) 0.0293(9) 0.0047(7) 0.0067(7) 0.0009(7)
C2 0.0392(10) 0.0309(10) 0.0322(9) 0.0006(7) 0.0142(8) -0.0031(8)
C3 0.0409(11) 0.0453(12) 0.0505(12) 0.0090(9) 0.0166(9) 0.0018(9)
C4 0.0357(11) 0.0675(16) 0.0628(14) 0.0040(12) 0.0169(10) -0.0056(10)
C5 0.0545(14) 0.0492(13) 0.0718(15) -0.0033(11) 0.0347(12) -0.0177(11)
C6 0.0653(15) 0.0366(12) 0.0764(16) 0.0141(11) 0.0338(13) -0.0034(11)
C7 0.0435(11) 0.0418(12) 0.0569(13) 0.0127(10) 0.0187(10) 0.0014(9)
C8 0.0761(16) 0.0570(15) 0.0533(14) -0.0111(11) 0.0226(12) 0.0129(12)
C9 0.121(2) 0.094(2) 0.0706(18) -0.0276(16) 0.0706(18) -0.0414(19)
C10 0.0838(18) 0.0719(17) 0.0337(12) 0.0004(11) 0.0095(11) 0.0079(13)
C11 0.0461(11) 0.0468(12) 0.0423(11) -0.0091(9) 0.0126(9) 0.0025(9)
C12 0.0489(12) 0.0327(10) 0.0551(13) -0.0076(9) 0.0092(10) -0.0048(9)
C13 0.0611(13) 0.0461(12) 0.0356(11) -0.0012(9) 0.0020(9) 0.0115(10)
C14 0.0383(10) 0.0265(9) 0.0226(8) 0.0025(7) 0.0074(7) -0.0015(7)
C15 0.0392(10) 0.0233(9) 0.0394(10) 0.0049(8) -0.0011(8) -0.0021(7)
C16 0.0522(12) 0.0374(11) 0.0407(11) -0.0076(9) -0.0032(9) 0.0011(9)
C17 0.0594(15) 0.0487(13) 0.0526(14) -0.0074(10) -0.0159(11) -0.0036(11)
C18 0.0510(14) 0.0475(13) 0.0752(17) 0.0124(12) -0.0222(13) -0.0124(11)
C19 0.0384(12) 0.0585(15) 0.0749(17) 0.0273(12) 0.0055(11) -0.0061(10)
C20 0.0415(11) 0.0467(12) 0.0467(12) 0.0173(10) 0.0028(9) -0.0041(9)
C21 0.0463(12) 0.0294(11) 0.0836(17) -0.0036(11) 0.0102(11) -0.0075(9)
C22 0.0458(11) 0.0287(10) 0.0509(12) 0.0001(9) 0.0069(9) 0.0028(8)
C23 0.0949(19) 0.0357(12) 0.0461(13) -0.0115(10) 0.0008(12) 0.0097(12)
C24 0.0571(13) 0.0346(11) 0.0384(11) 0.0083(8) -0.0001(9) 0.0051(9)
C25 0.0467(12) 0.0532(13) 0.0432(11) -0.0031(10) 0.0135(9) 0.0100(10)
C26 0.0495(12) 0.0267(10) 0.0553(12) 0.0073(9) 0.0131(10) 0.0021(8)
C27 0.0343(9) 0.0318(9) 0.0288(9) 0.0026(7) 0.0059(7) -0.0082(7)
C28 0.0388(10) 0.0279(9) 0.0294(9) 0.0083(7) 0.0057(7) -0.0031(7)
C29 0.0415(11) 0.0387(11) 0.0470(12) 0.0016(9) -0.0022(9) 0.0025(9)
C30 0.0378(11) 0.0488(13) 0.0697(15) 0.0049(11) 0.0038(10) 0.0087(10)
C31 0.0531(13) 0.0390(12) 0.0593(13) 0.0069(10) 0.0196(11) 0.0093(10)
C32 0.0594(13) 0.0432(12) 0.0451(12) -0.0065(9) 0.0158(10) -0.0067(10)
C33 0.0400(11) 0.0440(11) 0.0396(11) -0.0027(9) 0.0079(8) -0.0068(9)
C34 0.0414(10) 0.0286(9) 0.0249(8) -0.0012(7) 0.0089(7) -0.0015(8)
C35 0.0497(12) 0.0342(11) 0.0417(11) 0.0032(8) 0.0113(9) -0.0050(9)
C36 0.0736(15) 0.0311(11) 0.0456(12) 0.0079(9) 0.0207(11) -0.0002(10)
C37 0.0725(15) 0.0355(11) 0.0389(11) 0.0081(9) 0.0124(10) 0.0167(10)
C38 0.0468(12) 0.0526(13) 0.0441(12) 0.0036(10) 0.0040(9) 0.0096(10)
C39 0.0445(11) 0.0372(11) 0.0381(10) 0.0032(8) 0.0086(8) -0.0013(9)

loop_
_atom_type_symbol
_atom_type_description
_atom_type_scat_dispersion_real
_atom_type_scat_dispersion_imag
_atom_type_scat_source
C C 0.0033 0.0016 'International Tables Vol C Tables 4.2.6.8 and 6.1.1.4'
H H 0.0000 0.0000 'International Tables Vol C Tables 4.2.6.8 and 6.1.1.4'
N N 0.0061 0.0033 'International Tables Vol C Tables 4.2.6.8 and 6.1.1.4'
O O 0.0106 0.0060 'International Tables Vol C Tables 4.2.6.8 and 6.1.1.4'
Si Si 0.0817 0.0704 'International Tables Vol C Tables 4.2.6.8 and 6.1.1.4'
Fe Fe 0.3463 0.8444 'International Tables Vol C Tables 4.2.6.8 and 6.1.1.4'

loop_
_geom_angle_atom_site_label_1
_geom_angle_atom_site_label_2
_geom_angle_atom_site_label_3
_geom_angle
O1 Fe1 N4 122.48(5)
O1 Fe1 N1 126.17(6)
N4 Fe1 N1 111.35(6)
O1 Fe1 N2 97.67(5)
N4 Fe1 N2 106.85(6)
N1 Fe1 N2 65.06(6)
O1 Fe1 N3 98.80(5)
N4 Fe1 N3 64.94(5)
N1 Fe1 N3 103.49(6)
N2 Fe1 N3 163.47(5)
O1 Fe1 C1 115.74(5)
N4 Fe1 C1 112.33(6)
N1 Fe1 C1 32.73(6)
N2 Fe1 C1 32.34(5)
N3 Fe1 C1 135.02(6)
O1 Fe1 C14 113.07(5)
N4 Fe1 C14 32.61(5)
N1 Fe1 C14 111.81(6)
N2 Fe1 C14 138.25(6)
N3 Fe1 C14 32.36(5)
C1 Fe1 C14 131.18(5)
N1 Si1 C9 115.24(10)
N1 Si1 C10 106.96(9)
C9 Si1 C10 109.17(14)
N1 Si1 C8 108.32(9)
C9 Si1 C8 107.45(13)
C10 Si1 C8 109.62(12)
N2 Si2 C11 106.50(8)
N2 Si2 C13 107.37(8)
C11 Si2 C13 109.49(10)
N2 Si2 C12 116.27(8)
C11 Si2 C12 108.63(10)
C13 Si2 C12 108.45(10)
N3 Si3 C22 106.81(8)
N3 Si3 C21 111.43(9)
C22 Si3 C21 108.13(10)
N3 Si3 C23 112.34(9)
C22 Si3 C23 108.87(10)
C21 Si3 C23 109.13(12)
N4 Si4 C25 109.42(8)
N4 Si4 C26 105.49(8)
C25 Si4 C26 111.81(10)
N4 Si4 C24 114.99(8)
C25 Si4 C24 108.45(10)
C26 Si4 C24 106.70(10)
C27 O1 Fe1 127.57(10)
C1 N1 Si1 132.49(12)
C1 N1 Fe1 90.30(10)
Si1 N1 Fe1 135.53(8)
C1 N2 Si2 132.72(12)
C1 N2 Fe1 89.13(10)
Si2 N2 Fe1 136.01(8)
C14 N3 Si3 129.30(12)
C14 N3 Fe1 87.49(10)
Si3 N3 Fe1 141.18(8)
C14 N4 Si4 130.15(12)
C14 N4 Fe1 91.70(10)
Si4 N4 Fe1 137.66(8)
N2 C1 N1 115.48(15)
N2 C1 C2 121.13(15)
N1 C1 C2 123.39(15)
N2 C1 Fe1 58.53(9)
N1 C1 Fe1 56.97(9)
C2 C1 Fe1 178.45(13)
C3 C2 C7 119.43(17)
C3 C2 C1 120.26(16)
C7 C2 C1 120.24(16)
C2 C3 C4 120.03(19)
C5 C4 C3 120.4(2)
C4 C5 C6 119.70(19)
C5 C6 C7 120.2(2)
C2 C7 C6 120.2(2)
N3 C14 N4 115.76(15)
N3 C14 C15 123.50(15)
N4 C14 C15 120.74(15)
N3 C14 Fe1 60.15(9)
N4 C14 Fe1 55.69(8)
C15 C14 Fe1 175.42(13)
C20 C15 C16 119.40(18)
C20 C15 C14 120.35(17)
C16 C15 C14 120.17(17)
C17 C16 C15 120.3(2)
C18 C17 C16 120.1(2)
C17 C18 C19 120.7(2)
C18 C19 C20 119.6(2)
C15 C20 C19 119.9(2)
O1 C27 C28 110.75(14)
O1 C27 C34 111.53(14)
C28 C27 C34 111.14(14)
C29 C28 C33 118.36(18)
C29 C28 C27 120.52(17)
C33 C28 C27 121.11(16)
C28 C29 C30 120.87(19)
C31 C30 C29 120.3(2)
C30 C31 C32 119.6(2)
C31 C32 C33 120.3(2)
C32 C33 C28 120.60(19)
C39 C34 C35 118.60(17)
C39 C34 C27 122.06(16)
C35 C34 C27 119.34(16)
C36 C35 C34 120.69(19)
C37 C36 C35 120.47(19)
C36 C37 C38 119.38(19)
C37 C38 C39 120.3(2)
C34 C39 C38 120.56(18)

loop_
_geom_bond_atom_site_label_1
_geom_bond_atom_site_label_2
_geom_bond_distance
Fe1 O1 1.8417(12)
Fe1 N4 2.0458(14)
Fe1 N1 2.0694(14)
Fe1 N2 2.1055(14)
Fe1 N3 2.1493(14)
Fe1 C1 2.4684(17)
Fe1 C14 2.4756(17)
Si1 N1 1.7473(15)
Si1 C9 1.856(2)
Si1 C10 1.865(2)
Si1 C8 1.865(2)
Si2 N2 1.7504(14)
Si2 C11 1.8555(19)
Si2 C13 1.858(2)
Si2 C12 1.864(2)
Si3 N3 1.7481(15)
Si3 C22 1.856(2)
Si3 C21 1.866(2)
Si3 C23 1.871(2)
Si4 N4 1.7514(14)
Si4 C25 1.857(2)
Si4 C26 1.860(2)
Si4 C24 1.8638(19)
O1 C27 1.417(2)
N1 C1 1.335(2)
N2 C1 1.320(2)
N3 C14 1.326(2)
N4 C14 1.335(2)
C1 C2 1.503(2)
C2 C3 1.379(3)
C2 C7 1.381(3)
C3 C4 1.389(3)
C4 C5 1.372(3)
C5 C6 1.375(3)
C6 C7 1.387(3)
C14 C15 1.496(2)
C15 C20 1.384(3)
C15 C16 1.393(3)
C16 C17 1.380(3)
C17 C18 1.366(4)
C18 C19 1.381(4)
C19 C20 1.396(3)
C27 C28 1.518(3)
C27 C34 1.522(2)
C28 C29 1.379(3)
C28 C33 1.389(3)
C29 C30 1.391(3)
C30 C31 1.370(3)
C31 C32 1.376(3)
C32 C33 1.388(3)
C34 C39 1.376(3)
C34 C35 1.390(3)
C35 C36 1.381(3)
C36 C37 1.374(3)
C37 C38 1.376(3)
C38 C39 1.394(3)

loop_
_geom_torsion_atom_site_label_1
_geom_torsion_atom_site_label_2
_geom_torsion_atom_site_label_3
_geom_torsion_atom_site_label_4
_geom_torsion
N4 Fe1 O1 C27 33.20(16)
N1 Fe1 O1 C27 -146.56(13)
N2 Fe1 O1 C27 148.82(14)
N3 Fe1 O1 C27 -32.63(14)
C1 Fe1 O1 C27 176.99(13)
C14 Fe1 O1 C27 -2.29(15)
C9 Si1 N1 C1 10.3(2)
C10 Si1 N1 C1 -111.29(19)
C8 Si1 N1 C1 130.62(18)
C9 Si1 N1 Fe1 170.86(15)
C10 Si1 N1 Fe1 49.30(16)
C8 Si1 N1 Fe1 -68.79(15)
O1 Fe1 N1 C1 -81.81(12)
N4 Fe1 N1 C1 98.41(10)
N2 Fe1 N1 C1 -0.88(10)
N3 Fe1 N1 C1 166.45(10)
C14 Fe1 N1 C1 133.55(10)
O1 Fe1 N1 Si1 112.38(12)
N4 Fe1 N1 Si1 -67.40(13)
N2 Fe1 N1 Si1 -166.70(14)
N3 Fe1 N1 Si1 0.64(13)
C1 Fe1 N1 Si1 -165.81(19)
C14 Fe1 N1 Si1 -32.26(14)
C11 Si2 N2 C1 154.30(17)
C13 Si2 N2 C1 -88.49(18)
C12 Si2 N2 C1 33.1(2)
C11 Si2 N2 Fe1 -47.74(14)
C13 Si2 N2 Fe1 69.47(14)
C12 Si2 N2 Fe1 -168.91(11)
O1 Fe1 N2 C1 127.35(10)
N4 Fe1 N2 C1 -105.28(10)
N1 Fe1 N2 C1 0.89(10)
N3 Fe1 N2 C1 -47.6(2)
C14 Fe1 N2 C1 -94.52(12)
O1 Fe1 N2 Si2 -36.64(12)
N4 Fe1 N2 Si2 90.72(12)
N1 Fe1 N2 Si2 -163.10(13)
N3 Fe1 N2 Si2 148.39(16)
C1 Fe1 N2 Si2 -163.99(18)
C14 Fe1 N2 Si2 101.49(12)
C22 Si3 N3 C14 -163.67(15)
C21 Si3 N3 C14 -45.78(18)
C23 Si3 N3 C14 77.03(18)
C22 Si3 N3 Fe1 -5.75(16)
C21 Si3 N3 Fe1 112.14(14)
C23 Si3 N3 Fe1 -125.05(14)
O1 Fe1 N3 C14 119.77(10)
N4 Fe1 N3 C14 -2.06(9)
N1 Fe1 N3 C14 -109.58(10)
N2 Fe1 N3 C14 -65.3(2)
C1 Fe1 N3 C14 -99.26(11)
O1 Fe1 N3 Si3 -43.30(14)
N4 Fe1 N3 Si3 -165.14(15)
N1 Fe1 N3 Si3 87.34(14)
N2 Fe1 N3 Si3 131.65(17)
C1 Fe1 N3 Si3 97.66(14)
C14 Fe1 N3 Si3 -163.1(2)
C25 Si4 N4 C14 102.99(16)
C26 Si4 N4 C14 -136.58(16)
C24 Si4 N4 C14 -19.31(18)
C25 Si4 N4 Fe1 -87.52(13)
C26 Si4 N4 Fe1 32.91(14)
C24 Si4 N4 Fe1 150.17(12)
O1 Fe1 N4 C14 -82.37(11)
N1 Fe1 N4 C14 97.42(10)
N2 Fe1 N4 C14 166.65(9)
N3 Fe1 N4 C14 2.05(9)
C1 Fe1 N4 C14 132.75(10)
O1 Fe1 N4 Si4 105.65(12)
N1 Fe1 N4 Si4 -74.56(12)
N2 Fe1 N4 Si4 -5.33(13)
N3 Fe1 N4 Si4 -169.93(13)
C1 Fe1 N4 Si4 -39.23(13)
C14 Fe1 N4 Si4 -171.98(18)
Si2 N2 C1 N1 163.50(13)
Fe1 N2 C1 N1 -1.39(15)
Si2 N2 C1 C2 -16.9(3)
Fe1 N2 C1 C2 178.23(14)
Si2 N2 C1 Fe1 164.89(17)
Si1 N1 C1 N2 167.95(13)
Fe1 N1 C1 N2 1.42(15)
Si1 N1 C1 C2 -11.7(3)
Fe1 N1 C1 C2 -178.20(15)
Si1 N1 C1 Fe1 166.54(19)
O1 Fe1 C1 N2 -61.00(11)
N4 Fe1 C1 N2 86.40(11)
N1 Fe1 C1 N2 -178.50(16)
N3 Fe1 C1 N2 162.70(9)
C14 Fe1 C1 N2 118.12(11)
O1 Fe1 C1 N1 117.50(11)
N4 Fe1 C1 N1 -95.10(11)
N2 Fe1 C1 N1 178.50(16)
N3 Fe1 C1 N1 -18.80(14)
C14 Fe1 C1 N1 -63.38(13)
O1 Fe1 C1 C2 -139(5)
N4 Fe1 C1 C2 9(5)
N1 Fe1 C1 C2 104(5)
N2 Fe1 C1 C2 -78(5)
N3 Fe1 C1 C2 85(5)
C14 Fe1 C1 C2 40(5)
N2 C1 C2 C3 99.1(2)
N1 C1 C2 C3 -81.3(2)
Fe1 C1 C2 C3 176(100)
N2 C1 C2 C7 -77.9(2)
N1 C1 C2 C7 101.7(2)
Fe1 C1 C2 C7 -1(5)
C7 C2 C3 C4 1.1(3)
C1 C2 C3 C4 -175.89(19)
C2 C3 C4 C5 -0.1(3)
C3 C4 C5 C6 -0.9(4)
C4 C5 C6 C7 1.1(4)
C3 C2 C7 C6 -0.9(3)
C1 C2 C7 C6 176.03(19)
C5 C6 C7 C2 -0.2(4)
Si3 N3 C14 N4 169.54(12)
Fe1 N3 C14 N4 3.18(14)
Si3 N3 C14 C15 -10.4(2)
Fe1 N3 C14 C15 -176.76(15)
Si3 N3 C14 Fe1 166.36(16)
Si4 N4 C14 N3 169.60(12)
Fe1 N4 C14 N3 -3.34(15)
Si4 N4 C14 C15 -10.5(2)
Fe1 N4 C14 C15 176.60(14)
Si4 N4 C14 Fe1 172.94(16)
O1 Fe1 C14 N3 -68.81(11)
N4 Fe1 C14 N3 176.53(15)
N1 Fe1 C14 N3 80.67(10)
N2 Fe1 C14 N3 157.16(9)
C1 Fe1 C14 N3 112.05(11)
O1 Fe1 C14 N4 114.65(10)
N1 Fe1 C14 N4 -95.86(10)
N2 Fe1 C14 N4 -19.38(13)
N3 Fe1 C14 N4 -176.53(15)
C1 Fe1 C14 N4 -64.49(12)
O1 Fe1 C14 C15 74.9(15)
N4 Fe1 C14 C15 -39.7(15)
N1 Fe1 C14 C15 -135.6(15)
N2 Fe1 C14 C15 -59.1(16)
N3 Fe1 C14 C15 143.8(16)
C1 Fe1 C14 C15 -104.2(15)
N3 C14 C15 C20 111.5(2)
N4 C14 C15 C20 -68.4(2)
Fe1 C14 C15 C20 -30.5(16)
N3 C14 C15 C16 -71.9(2)
N4 C14 C15 C16 108.1(2)
Fe1 C14 C15 C16 146.0(15)
C20 C15 C16 C17 1.2(3)
C14 C15 C16 C17 -175.36(18)
C15 C16 C17 C18 -1.6(3)
C16 C17 C18 C19 0.7(4)
C17 C18 C19 C20 0.7(4)
C16 C15 C20 C19 0.1(3)
C14 C15 C20 C19 176.72(18)
C18 C19 C20 C15 -1.1(3)
Fe1 O1 C27 C28 -86.16(16)
Fe1 O1 C27 C34 149.50(12)
O1 C27 C28 C29 121.86(17)
C34 C27 C28 C29 -113.58(19)
O1 C27 C28 C33 -59.0(2)
C34 C27 C28 C33 65.6(2)
C33 C28 C29 C30 0.7(3)
C27 C28 C29 C30 179.84(18)
C28 C29 C30 C31 0.8(3)
C29 C30 C31 C32 -1.5(3)
C30 C31 C32 C33 0.6(3)
C31 C32 C33 C28 0.9(3)
C29 C28 C33 C32 -1.5(3)
C27 C28 C33 C32 179.33(17)
O1 C27 C34 C39 12.8(2)
C28 C27 C34 C39 -111.27(19)
O1 C27 C34 C35 -168.18(16)
C28 C27 C34 C35 67.7(2)
C39 C34 C35 C36 0.1(3)
C27 C34 C35 C36 -178.95(17)
C34 C35 C36 C37 -0.1(3)
C35 C36 C37 C38 -0.1(3)
C36 C37 C38 C39 0.4(3)
C35 C34 C39 C38 0.2(3)
C27 C34 C39 C38 179.18(17)
C37 C38 C39 C34 -0.4(3)
